data_7151669
loop_
_publ_author_name
'Xu, Zhikai'
'Jiang, Lasheng'
'Feng, Yahui'
'Zhang, Suhui'
'Liang, Jidong'
'Pan, Shaowu'
'Yang, Yu'
'Yang, Dengke'
'Cai, Yuepeng'

_publ_section_title
;
 One-pot synthesis of donor-acceptor [2]rotaxanes based on
 cryptand-paraquat recognition motif.
;
_journal_issue 4
_journal_name_full 'Organic &amp; biomolecular chemistry'
_journal_page_first 1237
_journal_page_last 1243
_journal_paper_doi 10.1039/C0OB00629G
_journal_volume 9
_journal_year 2011
_chemical_formula_sum 'C56 H68 F12 N2 O10 P2'
_chemical_formula_weight 1219.06
_chemical_name_systematic
;
?
;
_space_group_IT_number 2
_symmetry_cell_setting triclinic
_symmetry_space_group_name_Hall '-P 1'
_symmetry_space_group_name_H-M 'P -1'
_atom_sites_solution_hydrogens geom
_atom_sites_solution_primary direct
_atom_sites_solution_secondary difmap
_audit_creation_method SHELXL-97
_cell_angle_alpha 112.152(10)
_cell_angle_beta 92.063(12)
_cell_angle_gamma 104.255(12)
_cell_formula_units_Z 2
_cell_length_a 13.672(11)
_cell_length_b 14.541(11)
_cell_length_c 16.402(12)
_cell_measurement_temperature 298(2)
_cell_volume 2897(4)
_computing_cell_refinement 'Bruker SMART'
_computing_data_collection 'Bruker SMART'
_computing_data_reduction 'Bruker SAINT'
_computing_molecular_graphics 'Bruker SHELXTL'
_computing_publication_material 'Bruker SHELXTL'
_computing_structure_refinement 'SHELXL-97 (Sheldrick, 1997)'
_computing_structure_solution 'SHELXS-97 (Sheldrick, 1990)'
_diffrn_ambient_temperature 298(2)
_diffrn_measured_fraction_theta_full 0.983
_diffrn_measured_fraction_theta_max 0.983
_diffrn_measurement_device_type 'CCD area detector'
_diffrn_measurement_method 'phi and omega scans'
_diffrn_radiation_monochromator graphite
_diffrn_radiation_source 'fine-focus sealed tube'
_diffrn_radiation_type MoK\a
_diffrn_radiation_wavelength 0.71073
_diffrn_reflns_av_R_equivalents 0.1026
_diffrn_reflns_av_sigmaI/netI 0.3330
_diffrn_reflns_limit_h_max 16
_diffrn_reflns_limit_h_min -16
_diffrn_reflns_limit_k_max 17
_diffrn_reflns_limit_k_min -14
_diffrn_reflns_limit_l_max 18
_diffrn_reflns_limit_l_min -19
_diffrn_reflns_number 15071
_diffrn_reflns_theta_full 25.20
_diffrn_reflns_theta_max 25.20
_diffrn_reflns_theta_min 1.62
_diffrn_standards_decay_% none
_exptl_absorpt_coefficient_mu 0.172
_exptl_absorpt_correction_T_max 0.981
_exptl_absorpt_correction_T_min 0.952
_exptl_absorpt_correction_type none
_exptl_crystal_colour red
_exptl_crystal_density_diffrn 1.398
_exptl_crystal_density_method 'not measured'
_exptl_crystal_description block
_exptl_crystal_F_000 1272
_exptl_crystal_size_max 0.48
_exptl_crystal_size_mid 0.24
_exptl_crystal_size_min 0.11
_refine_diff_density_max 0.486
_refine_diff_density_min -0.277
_refine_diff_density_rms 0.058
_refine_ls_extinction_method none
_refine_ls_goodness_of_fit_ref 0.949
_refine_ls_hydrogen_treatment constr
_refine_ls_matrix_type full
_refine_ls_number_parameters 739
_refine_ls_number_reflns 10446
_refine_ls_number_restraints 6
_refine_ls_restrained_S_all 0.949
_refine_ls_R_factor_all 0.3528
_refine_ls_R_factor_gt 0.1022
_refine_ls_shift/su_max 0.090
_refine_ls_shift/su_mean 0.003
_refine_ls_structure_factor_coef Fsqd
_refine_ls_weighting_details 'calc w=1/[\s^2^(Fo^2^)+(0.1157P)^2^+0.0000P] where P=(Fo^2^+2Fc^2^)/3'
_refine_ls_weighting_scheme calc
_refine_ls_wR_factor_gt 0.2318
_refine_ls_wR_factor_ref 0.3432
_reflns_number_gt 2457
_reflns_number_total 10446
_reflns_threshold_expression >2sigma(I)
_cod_data_source_file C0OB00629G.TXT
_cod_data_source_block xuhyxmerbenpara
_cod_depositor_comments
;
The following automatic conversions were performed:
'_symmetry_cell_setting' value 'Triclinic' changed to 'triclinic'
according to '/home/saulius/struct/CIF-dictionaries/cif_core.dic'
dictionary named 'cif_core.dic' version 2.4.1 from 2010-06-29.

Automatic conversion script
Id: cif_fix_enum 1555 2011-01-17 13:19:09Z saulius 
;
_cod_original_sg_symbol_H-M P-1
_cod_database_code 7151669

loop_
_symmetry_equiv_pos_as_xyz
'x, y, z'
'-x, -y, -z'

loop_
_atom_site_label
_atom_site_type_symbol
_atom_site_fract_x
_atom_site_fract_y
_atom_site_fract_z
_atom_site_U_iso_or_equiv
_atom_site_adp_type
_atom_site_occupancy
_atom_site_symmetry_multiplicity
_atom_site_calc_flag
_atom_site_refinement_flags
_atom_site_disorder_assembly
_atom_site_disorder_group
O1 O 0.7150(5) 0.4432(5) 0.4642(4) 0.064(2) Uani 1 1 d . . .
O2 O 0.5029(5) 0.3461(5) 0.4048(4) 0.064(2) Uani 1 1 d . . .
O3 O 0.3878(5) 0.4072(5) 0.3016(4) 0.0584(19) Uani 1 1 d . . .
O4 O 0.4428(6) 0.4042(5) 0.1304(4) 0.064(2) Uani 1 1 d . . .
O5 O 0.6507(6) 0.7068(7) 0.1148(5) 0.082(2) Uani 1 1 d . . .
O6 O 0.8669(7) 0.8007(7) 0.1607(6) 0.103(3) Uani 1 1 d . . .
O7 O 0.9928(6) 0.8153(8) 0.3132(7) 0.116(3) Uani 1 1 d . . .
O8 O 0.9677(5) 0.6765(6) 0.4033(5) 0.076(2) Uani 1 1 d . . .
O9 O 0.8207(7) 0.3999(6) 0.0280(5) 0.095(3) Uani 1 1 d . . .
O10 O 0.9802(5) 0.2754(6) 0.2545(5) 0.081(2) Uani 1 1 d . . .
C41 C 0.6305(10) 0.6004(11) 0.0879(7) 0.067(3) Uani 1 1 d . . .
C30 C 0.9551(9) 0.4128(10) 0.3792(7) 0.061(3) Uani 1 1 d . . .
C50 C 1.0385(9) 0.2056(10) 0.2134(8) 0.099(4) Uani 1 1 d . . .
H50A H 1.0199 0.1464 0.2294 0.119 Uiso 1 1 calc R . .
H50B H 1.1105 0.2400 0.2346 0.119 Uiso 1 1 calc R . .
C39 C 0.6635(10) 0.4367(13) 0.0211(7) 0.073(4) Uani 1 1 d . . .
C37 C 0.5225(8) 0.4542(10) 0.0991(6) 0.054(3) Uani 1 1 d . . .
C35 C 0.3223(8) 0.3997(8) 0.2287(6) 0.065(3) Uani 1 1 d . . .
H35A H 0.2651 0.4259 0.2497 0.078 Uiso 1 1 calc R . .
H35B H 0.2958 0.3281 0.1873 0.078 Uiso 1 1 calc R . .
C36 C 0.3821(7) 0.4618(8) 0.1839(6) 0.059(3) Uani 1 1 d . . .
H36A H 0.3365 0.4771 0.1473 0.070 Uiso 1 1 calc R . .
H36B H 0.4252 0.5267 0.2279 0.070 Uiso 1 1 calc R . .
C28 C 0.8084(8) 0.4613(9) 0.4363(6) 0.056(3) Uani 1 1 d . . .
C42 C 0.5457(8) 0.5585(10) 0.1178(6) 0.058(3) Uani 1 1 d . . .
H42 H 0.5054 0.5988 0.1494 0.070 Uiso 1 1 calc R . .
C27 C 0.8481(7) 0.5579(9) 0.4362(6) 0.054(3) Uani 1 1 d . . .
H27 H 0.8140 0.6083 0.4579 0.064 Uiso 1 1 calc R . .
C29 C 0.8631(9) 0.3865(8) 0.4086(6) 0.061(3) Uani 1 1 d . . .
H29 H 0.8379 0.3217 0.4101 0.073 Uiso 1 1 calc R . .
C33 C 0.4054(8) 0.3559(8) 0.4233(6) 0.064(3) Uani 1 1 d . . .
H33A H 0.4113 0.4246 0.4674 0.077 Uiso 1 1 calc R . .
H33B H 0.3735 0.3060 0.4472 0.077 Uiso 1 1 calc R . .
C25 C 0.9927(8) 0.5078(10) 0.3739(6) 0.063(3) Uani 1 1 d . . .
H25 H 1.0528 0.5225 0.3506 0.076 Uiso 1 1 calc R . .
C31 C 0.6643(8) 0.3407(8) 0.4556(7) 0.064(3) Uani 1 1 d . . .
H31A H 0.7000 0.3223 0.4967 0.077 Uiso 1 1 calc R . .
H31B H 0.6622 0.2912 0.3956 0.077 Uiso 1 1 calc R . .
C56 C 0.7310(10) 0.3749(11) -0.0295(7) 0.103(5) Uani 1 1 d . . .
H56A H 0.6967 0.3016 -0.0507 0.123 Uiso 1 1 calc R . .
H56B H 0.7469 0.3913 -0.0805 0.123 Uiso 1 1 calc R . .
C38 C 0.5820(9) 0.3944(9) 0.0495(6) 0.066(3) Uani 1 1 d . . .
H38 H 0.5643 0.3238 0.0361 0.079 Uiso 1 1 calc R . .
C40 C 0.6910(9) 0.5420(13) 0.0404(7) 0.077(4) Uani 1 1 d . . .
H40 H 0.7489 0.5726 0.0217 0.092 Uiso 1 1 calc R . .
C51 C 1.0198(12) 0.1709(11) 0.1169(9) 0.118(5) Uani 1 1 d . . .
H51A H 0.9471 0.1390 0.0976 0.142 Uiso 1 1 calc R . .
H51B H 1.0538 0.1176 0.0906 0.142 Uiso 1 1 calc R . .
C45 C 0.9616(11) 0.8692(10) 0.2000(9) 0.101(4) Uani 1 1 d . . .
H45A H 0.9531 0.9309 0.2464 0.121 Uiso 1 1 calc R . .
H45B H 0.9953 0.8894 0.1559 0.121 Uiso 1 1 calc R . .
C26 C 0.9392(8) 0.5795(10) 0.4038(6) 0.057(3) Uani 1 1 d . . .
C47 C 1.0683(10) 0.8112(10) 0.3717(9) 0.104(4) Uani 1 1 d . . .
H47A H 1.0650 0.8563 0.4321 0.124 Uiso 1 1 calc R . .
H47B H 1.1350 0.8370 0.3573 0.124 Uiso 1 1 calc R . .
C34 C 0.3422(7) 0.3379(8) 0.3411(6) 0.062(3) Uani 1 1 d . . .
H34A H 0.3324 0.2672 0.2990 0.074 Uiso 1 1 calc R . .
H34B H 0.2758 0.3465 0.3546 0.074 Uiso 1 1 calc R . .
C49 C 1.0107(8) 0.3317(9) 0.3459(7) 0.071(3) Uani 1 1 d . . .
H49A H 1.0836 0.3643 0.3576 0.086 Uiso 1 1 calc R . .
H49B H 0.9957 0.2856 0.3766 0.086 Uiso 1 1 calc R . .
C48 C 1.0568(8) 0.7050(10) 0.3672(8) 0.090(4) Uani 1 1 d . . .
H48A H 1.0511 0.6570 0.3059 0.108 Uiso 1 1 calc R . .
H48B H 1.1157 0.7035 0.4009 0.108 Uiso 1 1 calc R . .
C43 C 0.7134(10) 0.7604(11) 0.0693(8) 0.100(4) Uani 1 1 d . . .
H43A H 0.7391 0.7119 0.0227 0.119 Uiso 1 1 calc R . .
H43B H 0.6726 0.7897 0.0417 0.119 Uiso 1 1 calc R . .
C55 C 0.8940(13) 0.3572(13) -0.0229(10) 0.145(6) Uani 1 1 d . . .
H55A H 0.9129 0.3905 -0.0636 0.174 Uiso 1 1 calc R . .
H55B H 0.8635 0.2839 -0.0580 0.174 Uiso 1 1 calc R . .
C32 C 0.5597(8) 0.3398(8) 0.4760(6) 0.060(3) Uani 1 1 d . . .
H32A H 0.5273 0.2766 0.4833 0.073 Uiso 1 1 calc R . .
H32B H 0.5619 0.3980 0.5309 0.073 Uiso 1 1 calc R . .
C46 C 1.0269(10) 0.8236(12) 0.2391(9) 0.116(5) Uani 1 1 d . . .
H46A H 1.0258 0.7557 0.1959 0.140 Uiso 1 1 calc R . .
H46B H 1.0968 0.8670 0.2540 0.140 Uiso 1 1 calc R . .
C53 C 0.9799(17) 0.3055(19) 0.0741(15) 0.211(8) Uani 1 1 d U . .
H53A H 0.9169 0.2513 0.0457 0.253 Uiso 1 1 calc R . .
H53B H 0.9701 0.3422 0.1349 0.253 Uiso 1 1 calc R . .
C52 C 1.0545(13) 0.2544(16) 0.0795(11) 0.164(8) Uani 1 1 d . . .
H52A H 1.1157 0.3054 0.1170 0.196 Uiso 1 1 calc R . .
H52B H 1.0720 0.2224 0.0206 0.196 Uiso 1 1 calc R . .
C44 C 0.7972(11) 0.8412(10) 0.1292(8) 0.095(4) Uani 1 1 d . . .
H44A H 0.8319 0.8829 0.0989 0.114 Uiso 1 1 calc R . .
H44B H 0.7718 0.8856 0.1792 0.114 Uiso 1 1 calc R . .
N1 N 0.6491(8) 0.1674(7) 0.1741(5) 0.060(2) Uani 1 1 d . . .
N2 N 0.7048(7) 0.6945(7) 0.3212(5) 0.054(2) Uani 1 1 d . . .
C1 C 0.7804(15) 0.9198(11) 0.6385(9) 0.102(5) Uani 1 1 d . . .
H1 H 0.7951 0.9441 0.7000 0.122 Uiso 1 1 calc R . .
C2 C 0.6956(13) 0.9239(10) 0.6033(11) 0.094(5) Uani 1 1 d . . .
H2 H 0.6499 0.9493 0.6402 0.113 Uiso 1 1 calc R . .
C3 C 0.6715(8) 0.8908(9) 0.5111(9) 0.073(3) Uani 1 1 d . . .
H3 H 0.6122 0.8967 0.4865 0.087 Uiso 1 1 calc R . .
C4 C 0.7380(10) 0.8496(8) 0.4588(7) 0.057(3) Uani 1 1 d . . .
C5 C 0.8266(10) 0.8474(9) 0.4974(9) 0.090(4) Uani 1 1 d . . .
H5 H 0.8736 0.8226 0.4619 0.108 Uiso 1 1 calc R . .
C6 C 0.8474(12) 0.8811(11) 0.5873(11) 0.114(5) Uani 1 1 d . . .
H6 H 0.9072 0.8774 0.6131 0.137 Uiso 1 1 calc R . .
C7 C 0.7161(8) 0.8083(8) 0.3586(6) 0.065(3) Uani 1 1 d . . .
H7A H 0.6539 0.8211 0.3411 0.077 Uiso 1 1 calc R . .
H7B H 0.7715 0.8430 0.3359 0.077 Uiso 1 1 calc R . .
C8 C 0.6306(8) 0.6324(9) 0.3448(6) 0.052(3) Uani 1 1 d . . .
H8 H 0.5875 0.6613 0.3829 0.062 Uiso 1 1 calc R . .
C9 C 0.6179(7) 0.5302(8) 0.3145(6) 0.045(3) Uani 1 1 d . . .
H9 H 0.5664 0.4886 0.3311 0.054 Uiso 1 1 calc R . .
C10 C 0.6822(7) 0.4873(8) 0.2581(6) 0.044(3) Uani 1 1 d . . .
C11 C 0.7561(7) 0.5498(9) 0.2350(6) 0.047(3) Uani 1 1 d . . .
H11 H 0.7997 0.5218 0.1970 0.057 Uiso 1 1 calc R . .
C12 C 0.7677(8) 0.6544(10) 0.2671(7) 0.062(3) Uani 1 1 d . . .
H12 H 0.8190 0.6969 0.2512 0.074 Uiso 1 1 calc R . .
C13 C 0.6701(8) 0.3755(8) 0.2258(6) 0.045(3) Uani 1 1 d . . .
C14 C 0.5786(8) 0.3069(9) 0.2202(6) 0.054(3) Uani 1 1 d . . .
H14 H 0.5218 0.3310 0.2346 0.064 Uiso 1 1 calc R . .
C15 C 0.5691(8) 0.2035(9) 0.1937(6) 0.056(3) Uani 1 1 d . . .
H15 H 0.5060 0.1582 0.1894 0.067 Uiso 1 1 calc R . .
C16 C 0.7374(9) 0.2316(11) 0.1759(7) 0.073(3) Uani 1 1 d . . .
H16 H 0.7921 0.2051 0.1582 0.088 Uiso 1 1 calc R . .
C17 C 0.7505(8) 0.3345(10) 0.2028(6) 0.060(3) Uani 1 1 d . . .
H17 H 0.8144 0.3778 0.2057 0.072 Uiso 1 1 calc R . .
C18 C 0.6413(9) 0.0596(8) 0.1609(7) 0.074(3) Uani 1 1 d . . .
H18A H 0.6876 0.0331 0.1208 0.089 Uiso 1 1 calc R . .
H18B H 0.5724 0.0161 0.1353 0.089 Uiso 1 1 calc R . .
C19 C 0.6685(11) 0.0590(8) 0.2501(7) 0.062(3) Uani 1 1 d . . .
C20 C 0.7689(11) 0.0861(9) 0.2869(9) 0.084(4) Uani 1 1 d . . .
H20 H 0.8207 0.0993 0.2542 0.101 Uiso 1 1 calc R . .
C21 C 0.7929(12) 0.0938(10) 0.3719(10) 0.105(5) Uani 1 1 d . . .
H21 H 0.8610 0.1135 0.3962 0.126 Uiso 1 1 calc R . .
C22 C 0.7207(15) 0.0735(10) 0.4200(9) 0.100(5) Uani 1 1 d . . .
H22 H 0.7383 0.0776 0.4768 0.120 Uiso 1 1 calc R . .
C23 C 0.6223(13) 0.0472(11) 0.3857(11) 0.100(5) Uani 1 1 d . . .
H23 H 0.5717 0.0350 0.4198 0.121 Uiso 1 1 calc R . .
C24 C 0.5948(10) 0.0377(8) 0.2983(9) 0.084(4) Uani 1 1 d . . .
H24 H 0.5264 0.0169 0.2742 0.101 Uiso 1 1 calc R . .
C54 C 0.9863(17) 0.3715(19) 0.0354(15) 0.212(8) Uani 1 1 d U . .
H54A H 1.0419 0.3670 0.0004 0.254 Uiso 1 1 calc R . .
H54B H 1.0040 0.4409 0.0816 0.254 Uiso 1 1 calc R . .
P2 P 0.7218(3) 0.9839(4) 0.9118(2) 0.0888(12) Uani 1 1 d . . .
P1 P 0.3645(3) 0.7589(3) 0.3168(2) 0.0853(11) Uani 1 1 d . . .
F12 F 0.7849(7) 0.9899(9) 0.9953(5) 0.177(4) Uani 1 1 d . . .
F2 F 0.2990(7) 0.7709(9) 0.3914(6) 0.182(4) Uani 1 1 d . . .
F7 F 0.6539(6) 0.9703(9) 0.8282(5) 0.183(4) Uani 1 1 d . . .
F3 F 0.4213(10) 0.7018(10) 0.3510(6) 0.219(6) Uani 1 1 d . . .
F10 F 0.8149(7) 1.0203(11) 0.8770(6) 0.233(6) Uani 1 1 d . . .
F8 F 0.6252(7) 0.9474(11) 0.9475(5) 0.231(6) Uani 1 1 d . . .
F5 F 0.3066(12) 0.8124(11) 0.2828(7) 0.259(7) Uani 1 1 d . . .
F4 F 0.4264(11) 0.7386(12) 0.2435(8) 0.261(7) Uani 1 1 d . . .
F11 F 0.7197(12) 1.0906(9) 0.9694(8) 0.247(6) Uani 1 1 d . . .
F6 F 0.2944(9) 0.6624(8) 0.2568(9) 0.241(6) Uani 1 1 d . . .
F1 F 0.4356(9) 0.8566(9) 0.3813(11) 0.282(8) Uani 1 1 d . . .
F9 F 0.7197(13) 0.8753(9) 0.8608(8) 0.278(7) Uani 1 1 d . . .

loop_
_atom_site_aniso_label
_atom_site_aniso_U_11
_atom_site_aniso_U_22
_atom_site_aniso_U_33
_atom_site_aniso_U_23
_atom_site_aniso_U_13
_atom_site_aniso_U_12
O1 0.058(5) 0.056(5) 0.075(5) 0.020(4) 0.025(4) 0.017(4)
O2 0.054(5) 0.089(6) 0.059(5) 0.040(4) 0.019(4) 0.020(4)
O3 0.045(4) 0.073(5) 0.062(5) 0.039(4) 0.005(4) 0.005(4)
O4 0.072(5) 0.067(5) 0.056(5) 0.029(4) 0.013(4) 0.019(4)
O5 0.074(6) 0.100(7) 0.075(6) 0.044(6) 0.026(5) 0.010(5)
O6 0.086(7) 0.097(7) 0.117(7) 0.063(6) -0.020(6) -0.018(6)
O7 0.045(5) 0.201(10) 0.136(8) 0.109(8) 0.011(6) 0.025(6)
O8 0.049(5) 0.066(6) 0.109(6) 0.037(5) 0.011(4) 0.008(4)
O9 0.099(7) 0.126(7) 0.073(6) 0.035(6) 0.021(6) 0.062(6)
O10 0.079(6) 0.099(6) 0.060(5) 0.009(5) 0.011(5) 0.052(5)
C41 0.067(9) 0.074(10) 0.057(8) 0.034(8) -0.002(7) 0.005(8)
C30 0.062(8) 0.067(9) 0.054(7) 0.022(7) 0.006(6) 0.024(7)
C50 0.101(10) 0.122(12) 0.085(10) 0.025(9) 0.037(9) 0.073(9)
C39 0.080(10) 0.113(12) 0.036(7) 0.029(8) 0.008(7) 0.049(9)
C37 0.052(7) 0.069(9) 0.036(6) 0.022(7) -0.009(6) 0.006(7)
C35 0.062(8) 0.086(9) 0.055(7) 0.036(7) 0.010(6) 0.018(7)
C36 0.059(7) 0.076(8) 0.058(7) 0.039(7) 0.016(6) 0.028(7)
C28 0.050(7) 0.066(9) 0.042(6) 0.008(6) -0.006(6) 0.023(7)
C42 0.051(7) 0.083(10) 0.048(7) 0.033(7) 0.002(6) 0.020(7)
C27 0.043(7) 0.051(8) 0.057(7) 0.011(6) 0.002(6) 0.014(6)
C29 0.067(8) 0.063(8) 0.050(7) 0.025(6) -0.003(6) 0.015(7)
C33 0.057(8) 0.076(8) 0.059(7) 0.036(7) 0.010(6) 0.006(6)
C25 0.047(7) 0.080(9) 0.061(7) 0.026(7) 0.005(6) 0.019(7)
C31 0.064(8) 0.066(9) 0.067(8) 0.028(7) 0.006(6) 0.025(7)
C56 0.100(11) 0.175(14) 0.048(8) 0.030(9) 0.017(8) 0.088(11)
C38 0.080(9) 0.090(10) 0.030(6) 0.021(7) 0.013(6) 0.032(8)
C40 0.054(8) 0.146(14) 0.049(8) 0.052(9) 0.010(6) 0.041(10)
C51 0.153(15) 0.126(14) 0.069(10) 0.012(10) 0.008(10) 0.073(12)
C45 0.096(11) 0.089(11) 0.097(10) 0.043(9) -0.005(9) -0.017(9)
C26 0.044(7) 0.080(10) 0.057(7) 0.035(7) 0.014(6) 0.020(7)
C47 0.076(10) 0.104(12) 0.142(13) 0.077(11) 0.014(9) 0.001(8)
C34 0.047(7) 0.070(8) 0.062(7) 0.024(7) -0.002(6) 0.010(6)
C49 0.065(8) 0.085(9) 0.054(8) 0.011(7) -0.002(6) 0.032(7)
C48 0.043(8) 0.098(11) 0.147(12) 0.067(10) 0.033(8) 0.018(7)
C43 0.074(9) 0.130(13) 0.083(10) 0.050(10) 0.000(8) -0.003(9)
C55 0.138(15) 0.184(17) 0.128(14) 0.048(13) 0.033(13) 0.092(14)
C32 0.059(8) 0.066(8) 0.059(7) 0.028(6) 0.012(6) 0.018(6)
C46 0.075(11) 0.175(16) 0.098(11) 0.065(12) 0.016(9) 0.015(10)
C53 0.179(15) 0.29(3) 0.227(19) 0.172(15) 0.029(14) 0.071(18)
C52 0.136(16) 0.26(2) 0.171(17) 0.121(17) 0.083(13) 0.116(16)
C44 0.111(12) 0.090(11) 0.081(10) 0.038(9) 0.012(9) 0.017(10)
N1 0.084(8) 0.048(7) 0.040(5) 0.008(5) 0.013(5) 0.020(6)
N2 0.056(6) 0.061(7) 0.044(5) 0.022(5) 0.009(5) 0.012(5)
C1 0.143(16) 0.073(11) 0.054(9) 0.008(8) 0.001(11) -0.003(11)
C2 0.121(14) 0.067(10) 0.086(13) 0.020(9) 0.040(11) 0.026(10)
C3 0.061(8) 0.069(9) 0.090(10) 0.032(8) 0.015(8) 0.020(7)
C4 0.070(8) 0.046(7) 0.058(8) 0.024(6) 0.009(7) 0.013(7)
C5 0.070(9) 0.107(11) 0.061(9) 0.002(8) 0.013(8) 0.020(8)
C6 0.129(14) 0.117(13) 0.080(12) 0.009(10) -0.019(10) 0.058(11)
C7 0.095(9) 0.054(8) 0.049(7) 0.025(6) 0.016(6) 0.021(7)
C8 0.053(7) 0.061(9) 0.034(6) 0.015(6) 0.004(5) 0.011(6)
C9 0.045(6) 0.047(8) 0.039(6) 0.013(6) 0.010(5) 0.012(6)
C10 0.036(6) 0.057(8) 0.035(6) 0.018(6) -0.002(5) 0.006(6)
C11 0.055(7) 0.059(8) 0.032(6) 0.023(6) 0.007(5) 0.015(6)
C12 0.055(7) 0.072(10) 0.049(7) 0.027(7) 0.010(6) -0.004(7)
C13 0.037(6) 0.061(8) 0.036(6) 0.020(6) 0.004(5) 0.010(6)
C14 0.047(7) 0.068(9) 0.050(7) 0.026(6) 0.006(6) 0.020(6)
C15 0.057(8) 0.055(9) 0.060(7) 0.031(7) -0.006(6) 0.012(6)
C16 0.072(9) 0.079(10) 0.073(9) 0.028(8) 0.032(7) 0.031(8)
C17 0.058(8) 0.075(9) 0.061(7) 0.040(7) 0.029(6) 0.020(7)
C18 0.093(9) 0.049(8) 0.072(9) 0.013(7) 0.020(7) 0.023(7)
C19 0.087(10) 0.054(8) 0.049(8) 0.019(7) 0.013(8) 0.029(7)
C20 0.108(12) 0.070(9) 0.071(10) 0.018(8) 0.031(9) 0.031(9)
C21 0.129(14) 0.094(12) 0.082(11) 0.037(10) 0.000(10) 0.013(10)
C22 0.155(16) 0.073(10) 0.081(11) 0.043(9) 0.013(12) 0.029(11)
C23 0.110(13) 0.124(13) 0.109(13) 0.073(11) 0.043(11) 0.060(11)
C24 0.106(11) 0.062(9) 0.094(11) 0.040(8) 0.035(10) 0.023(8)
C54 0.174(15) 0.30(3) 0.227(19) 0.161(15) 0.021(14) 0.085(17)
P2 0.082(3) 0.097(3) 0.055(2) 0.006(2) 0.006(2) 0.009(2)
P1 0.085(3) 0.098(3) 0.069(2) 0.020(3) 0.007(2) 0.041(3)
F12 0.133(8) 0.295(13) 0.104(6) 0.076(8) 0.001(6) 0.067(8)
F2 0.134(8) 0.283(12) 0.138(8) 0.072(8) 0.070(7) 0.085(8)
F7 0.115(7) 0.334(14) 0.117(7) 0.126(8) -0.004(6) 0.035(8)
F3 0.329(14) 0.288(14) 0.111(7) 0.071(8) 0.003(8) 0.227(12)
F10 0.122(8) 0.387(18) 0.108(7) 0.090(9) 0.037(6) -0.063(9)
F8 0.117(8) 0.380(18) 0.082(6) 0.053(9) 0.006(6) -0.063(9)
F5 0.44(2) 0.303(15) 0.171(9) 0.125(10) 0.069(11) 0.294(16)
F4 0.296(15) 0.44(2) 0.193(10) 0.187(13) 0.192(12) 0.244(16)
F11 0.361(19) 0.141(10) 0.233(13) 0.036(10) 0.060(13) 0.117(11)
F6 0.192(11) 0.142(10) 0.247(13) -0.040(9) -0.075(11) 0.008(8)
F1 0.152(10) 0.157(11) 0.369(19) -0.021(12) 0.003(12) -0.040(8)
F9 0.45(2) 0.125(10) 0.190(11) -0.028(9) -0.010(13) 0.118(13)

loop_
_atom_type_symbol
_atom_type_description
_atom_type_scat_dispersion_real
_atom_type_scat_dispersion_imag
_atom_type_scat_source
C C 0.0033 0.0016 'International Tables Vol C Tables 4.2.6.8 and 6.1.1.4'
H H 0.0000 0.0000 'International Tables Vol C Tables 4.2.6.8 and 6.1.1.4'
F F 0.0171 0.0103 'International Tables Vol C Tables 4.2.6.8 and 6.1.1.4'
N N 0.0061 0.0033 'International Tables Vol C Tables 4.2.6.8 and 6.1.1.4'
O O 0.0106 0.0060 'International Tables Vol C Tables 4.2.6.8 and 6.1.1.4'
P P 0.1023 0.0942 'International Tables Vol C Tables 4.2.6.8 and 6.1.1.4'

loop_
_geom_angle_atom_site_label_1
_geom_angle_atom_site_label_2
_geom_angle_atom_site_label_3
_geom_angle
_geom_angle_site_symmetry_1
_geom_angle_site_symmetry_3
_geom_angle_publ_flag
C28 O1 C31 118.9(8) . . ?
C33 O2 C32 112.2(7) . . ?
C35 O3 C34 112.7(7) . . ?
C37 O4 C36 119.1(8) . . ?
C41 O5 C43 121.2(10) . . ?
C45 O6 C44 115.5(11) . . ?
C46 O7 C47 113.3(10) . . ?
C26 O8 C48 118.6(9) . . ?
C56 O9 C55 108.9(10) . . ?
C49 O10 C50 114.1(9) . . ?
C42 C41 C40 122.4(12) . . ?
C42 C41 O5 112.6(12) . . ?
C40 C41 O5 124.8(13) . . ?
C29 C30 C25 122.0(10) . . ?
C29 C30 C49 117.8(11) . . ?
C25 C30 C49 120.0(11) . . ?
O10 C50 C51 110.0(10) . . ?
O10 C50 H50A 109.7 . . ?
C51 C50 H50A 109.6 . . ?
O10 C50 H50B 109.7 . . ?
C51 C50 H50B 109.7 . . ?
H50A C50 H50B 108.2 . . ?
C38 C39 C40 120.3(12) . . ?
C38 C39 C56 122.0(14) . . ?
C40 C39 C56 117.8(14) . . ?
C42 C37 O4 122.7(11) . . ?
C42 C37 C38 120.7(11) . . ?
O4 C37 C38 116.6(11) . . ?
O3 C35 C36 108.2(8) . . ?
O3 C35 H35A 110.1 . . ?
C36 C35 H35A 110.1 . . ?
O3 C35 H35B 110.1 . . ?
C36 C35 H35B 110.1 . . ?
H35A C35 H35B 108.4 . . ?
O4 C36 C35 108.5(8) . . ?
O4 C36 H36A 110.0 . . ?
C35 C36 H36A 110.0 . . ?
O4 C36 H36B 110.0 . . ?
C35 C36 H36B 110.0 . . ?
H36A C36 H36B 108.4 . . ?
O1 C28 C27 116.4(10) . . ?
O1 C28 C29 123.2(11) . . ?
C27 C28 C29 120.4(10) . . ?
C41 C42 C37 117.2(11) . . ?
C41 C42 H42 121.4 . . ?
C37 C42 H42 121.4 . . ?
C28 C27 C26 119.5(10) . . ?
C28 C27 H27 120.2 . . ?
C26 C27 H27 120.2 . . ?
C30 C29 C28 117.9(10) . . ?
C30 C29 H29 121.1 . . ?
C28 C29 H29 121.1 . . ?
O2 C33 C34 109.6(8) . . ?
O2 C33 H33A 109.7 . . ?
C34 C33 H33A 109.7 . . ?
O2 C33 H33B 109.7 . . ?
C34 C33 H33B 109.7 . . ?
H33A C33 H33B 108.2 . . ?
C26 C25 C30 118.5(10) . . ?
C26 C25 H25 120.8 . . ?
C30 C25 H25 120.8 . . ?
O1 C31 C32 107.2(8) . . ?
O1 C31 H31A 110.3 . . ?
C32 C31 H31A 110.3 . . ?
O1 C31 H31B 110.3 . . ?
C32 C31 H31B 110.3 . . ?
H31A C31 H31B 108.5 . . ?
O9 C56 C39 108.1(9) . . ?
O9 C56 H56A 110.1 . . ?
C39 C56 H56A 110.1 . . ?
O9 C56 H56B 110.1 . . ?
C39 C56 H56B 110.1 . . ?
H56A C56 H56B 108.4 . . ?
C39 C38 C37 120.9(12) . . ?
C39 C38 H38 119.6 . . ?
C37 C38 H38 119.6 . . ?
C41 C40 C39 118.6(12) . . ?
C41 C40 H40 120.7 . . ?
C39 C40 H40 120.7 . . ?
C50 C51 C52 116.4(13) . . ?
C50 C51 H51A 108.2 . . ?
C52 C51 H51A 108.2 . . ?
C50 C51 H51B 108.2 . . ?
C52 C51 H51B 108.2 . . ?
H51A C51 H51B 107.3 . . ?
O6 C45 C46 112.1(11) . . ?
O6 C45 H45A 109.2 . . ?
C46 C45 H45A 109.2 . . ?
O6 C45 H45B 109.2 . . ?
C46 C45 H45B 109.2 . . ?
H45A C45 H45B 107.9 . . ?
O8 C26 C25 124.7(10) . . ?
O8 C26 C27 113.7(10) . . ?
C25 C26 C27 121.5(11) . . ?
O7 C47 C48 112.8(11) . . ?
O7 C47 H47A 109.0 . . ?
C48 C47 H47A 109.0 . . ?
O7 C47 H47B 109.0 . . ?
C48 C47 H47B 109.0 . . ?
H47A C47 H47B 107.8 . . ?
O3 C34 C33 111.9(8) . . ?
O3 C34 H34A 109.2 . . ?
C33 C34 H34A 109.2 . . ?
O3 C34 H34B 109.2 . . ?
C33 C34 H34B 109.2 . . ?
H34A C34 H34B 107.9 . . ?
O10 C49 C30 109.4(8) . . ?
O10 C49 H49A 109.8 . . ?
C30 C49 H49A 109.8 . . ?
O10 C49 H49B 109.8 . . ?
C30 C49 H49B 109.8 . . ?
H49A C49 H49B 108.2 . . ?
O8 C48 C47 107.8(9) . . ?
O8 C48 H48A 110.1 . . ?
C47 C48 H48A 110.1 . . ?
O8 C48 H48B 110.1 . . ?
C47 C48 H48B 110.1 . . ?
H48A C48 H48B 108.5 . . ?
C44 C43 O5 111.2(10) . . ?
C44 C43 H43A 109.4 . . ?
O5 C43 H43A 109.4 . . ?
C44 C43 H43B 109.4 . . ?
O5 C43 H43B 109.4 . . ?
H43A C43 H43B 108.0 . . ?
O9 C55 C54 111.3(14) . . ?
O9 C55 H55A 109.4 . . ?
C54 C55 H55A 109.3 . . ?
O9 C55 H55B 109.4 . . ?
C54 C55 H55B 109.4 . . ?
H55A C55 H55B 108.0 . . ?
O2 C32 C31 108.9(8) . . ?
O2 C32 H32A 109.9 . . ?
C31 C32 H32A 109.9 . . ?
O2 C32 H32B 109.9 . . ?
C31 C32 H32B 109.9 . . ?
H32A C32 H32B 108.3 . . ?
O7 C46 C45 110.2(11) . . ?
O7 C46 H46A 109.6 . . ?
C45 C46 H46A 109.6 . . ?
O7 C46 H46B 109.6 . . ?
C45 C46 H46B 109.6 . . ?
H46A C46 H46B 108.1 . . ?
C54 C53 C52 126(2) . . ?
C54 C53 H53A 105.9 . . ?
C52 C53 H53A 105.9 . . ?
C54 C53 H53B 106.0 . . ?
C52 C53 H53B 105.9 . . ?
H53A C53 H53B 106.2 . . ?
C53 C52 C51 113.8(16) . . ?
C53 C52 H52A 108.8 . . ?
C51 C52 H52A 108.8 . . ?
C53 C52 H52B 108.9 . . ?
C51 C52 H52B 108.8 . . ?
H52A C52 H52B 107.7 . . ?
O6 C44 C43 111.3(11) . . ?
O6 C44 H44A 109.4 . . ?
C43 C44 H44A 109.4 . . ?
O6 C44 H44B 109.4 . . ?
C43 C44 H44B 109.4 . . ?
H44A C44 H44B 108.0 . . ?
C16 N1 C15 119.3(10) . . ?
C16 N1 C18 121.0(11) . . ?
C15 N1 C18 119.4(10) . . ?
C12 N2 C8 120.0(9) . . ?
C12 N2 C7 121.1(10) . . ?
C8 N2 C7 118.9(9) . . ?
C2 C1 C6 121.1(15) . . ?
C2 C1 H1 119.5 . . ?
C6 C1 H1 119.5 . . ?
C1 C2 C3 121.5(14) . . ?
C1 C2 H2 119.3 . . ?
C3 C2 H2 119.3 . . ?
C4 C3 C2 117.7(12) . . ?
C4 C3 H3 121.1 . . ?
C2 C3 H3 121.2 . . ?
C5 C4 C3 119.5(11) . . ?
C5 C4 C7 119.3(11) . . ?
C3 C4 C7 121.2(12) . . ?
C4 C5 C6 120.9(12) . . ?
C4 C5 H5 119.6 . . ?
C6 C5 H5 119.6 . . ?
C1 C6 C5 119.3(14) . . ?
C1 C6 H6 120.4 . . ?
C5 C6 H6 120.4 . . ?
N2 C7 C4 108.7(8) . . ?
N2 C7 H7A 110.0 . . ?
C4 C7 H7A 110.0 . . ?
N2 C7 H7B 110.0 . . ?
C4 C7 H7B 110.0 . . ?
H7A C7 H7B 108.3 . . ?
C9 C8 N2 121.5(10) . . ?
C9 C8 H8 119.2 . . ?
N2 C8 H8 119.3 . . ?
C8 C9 C10 119.2(10) . . ?
C8 C9 H9 120.4 . . ?
C10 C9 H9 120.4 . . ?
C11 C10 C9 118.9(10) . . ?
C11 C10 C13 121.5(10) . . ?
C9 C10 C13 119.6(10) . . ?
C10 C11 C12 120.8(10) . . ?
C10 C11 H11 119.6 . . ?
C12 C11 H11 119.6 . . ?
N2 C12 C11 119.6(10) . . ?
N2 C12 H12 120.2 . . ?
C11 C12 H12 120.2 . . ?
C14 C13 C17 116.3(10) . . ?
C14 C13 C10 121.7(10) . . ?
C17 C13 C10 122.0(10) . . ?
C15 C14 C13 121.2(10) . . ?
C15 C14 H14 119.4 . . ?
C13 C14 H14 119.4 . . ?
N1 C15 C14 120.6(10) . . ?
N1 C15 H15 119.7 . . ?
C14 C15 H15 119.7 . . ?
N1 C16 C17 122.0(11) . . ?
N1 C16 H16 119.0 . . ?
C17 C16 H16 119.0 . . ?
C16 C17 C13 120.5(10) . . ?
C16 C17 H17 119.8 . . ?
C13 C17 H17 119.8 . . ?
N1 C18 C19 107.7(8) . . ?
N1 C18 H18A 110.2 . . ?
C19 C18 H18A 110.2 . . ?
N1 C18 H18B 110.2 . . ?
C19 C18 H18B 110.2 . . ?
H18A C18 H18B 108.5 . . ?
C24 C19 C20 118.5(11) . . ?
C24 C19 C18 120.4(13) . . ?
C20 C19 C18 121.0(12) . . ?
C21 C20 C19 120.4(13) . . ?
C21 C20 H20 119.8 . . ?
C19 C20 H20 119.8 . . ?
C22 C21 C20 121.5(15) . . ?
C22 C21 H21 119.3 . . ?
C20 C21 H21 119.3 . . ?
C21 C22 C23 119.4(14) . . ?
C21 C22 H22 120.3 . . ?
C23 C22 H22 120.3 . . ?
C22 C23 C24 120.7(14) . . ?
C22 C23 H23 119.6 . . ?
C24 C23 H23 119.7 . . ?
C19 C24 C23 119.5(13) . . ?
C19 C24 H24 120.2 . . ?
C23 C24 H24 120.2 . . ?
C53 C54 C55 116(2) . . ?
C53 C54 H54A 108.4 . . ?
C55 C54 H54A 108.2 . . ?
C53 C54 H54B 108.1 . . ?
C55 C54 H54B 108.1 . . ?
H54A C54 H54B 107.3 . . ?
F10 P2 F9 90.9(8) . . ?
F10 P2 F11 93.5(8) . . ?
F9 P2 F11 174.9(8) . . ?
F10 P2 F8 179.3(9) . . ?
F9 P2 F8 89.7(9) . . ?
F11 P2 F8 86.0(7) . . ?
F10 P2 F7 91.2(5) . . ?
F9 P2 F7 84.6(7) . . ?
F11 P2 F7 98.0(7) . . ?
F8 P2 F7 88.5(5) . . ?
F10 P2 F12 91.9(6) . . ?
F9 P2 F12 92.5(7) . . ?
F11 P2 F12 84.7(6) . . ?
F8 P2 F12 88.5(5) . . ?
F7 P2 F12 175.8(7) . . ?
F6 P1 F5 88.0(8) . . ?
F6 P1 F4 83.2(8) . . ?
F5 P1 F4 94.6(6) . . ?
F6 P1 F1 177.8(9) . . ?
F5 P1 F1 93.3(8) . . ?
F4 P1 F1 98.5(9) . . ?
F6 P1 F3 90.6(7) . . ?
F5 P1 F3 178.5(9) . . ?
F4 P1 F3 85.9(6) . . ?
F1 P1 F3 88.0(8) . . ?
F6 P1 F2 93.6(8) . . ?
F5 P1 F2 88.4(6) . . ?
F4 P1 F2 175.5(8) . . ?
F1 P1 F2 84.7(7) . . ?
F3 P1 F2 91.1(6) . . ?

loop_
_geom_bond_atom_site_label_1
_geom_bond_atom_site_label_2
_geom_bond_distance
_geom_bond_site_symmetry_2
_geom_bond_publ_flag
O1 C28 1.371(11) . ?
O1 C31 1.431(10) . ?
O2 C33 1.407(10) . ?
O2 C32 1.422(10) . ?
O3 C35 1.422(10) . ?
O3 C34 1.427(10) . ?
O4 C37 1.382(11) . ?
O4 C36 1.415(9) . ?
O5 C41 1.390(12) . ?
O5 C43 1.434(11) . ?
O6 C45 1.380(13) . ?
O6 C44 1.412(13) . ?
O7 C46 1.353(12) . ?
O7 C47 1.412(13) . ?
O8 C26 1.370(11) . ?
O8 C48 1.412(11) . ?
O9 C56 1.402(12) . ?
O9 C55 1.435(13) . ?
O10 C49 1.397(10) . ?
O10 C50 1.430(11) . ?
C41 C42 1.368(13) . ?
C41 C40 1.379(14) . ?
C30 C29 1.381(12) . ?
C30 C25 1.388(13) . ?
C30 C49 1.500(13) . ?
C50 C51 1.460(14) . ?
C50 H50A 0.9700 . ?
C50 H50B 0.9700 . ?
C39 C38 1.324(14) . ?
C39 C40 1.389(15) . ?
C39 C56 1.500(14) . ?
C37 C42 1.379(13) . ?
C37 C38 1.394(13) . ?
C35 C36 1.485(11) . ?
C35 H35A 0.9700 . ?
C35 H35B 0.9700 . ?
C36 H36A 0.9700 . ?
C36 H36B 0.9700 . ?
C28 C27 1.376(12) . ?
C28 C29 1.414(12) . ?
C42 H42 0.9300 . ?
C27 C26 1.383(12) . ?
C27 H27 0.9300 . ?
C29 H29 0.9300 . ?
C33 C34 1.473(12) . ?
C33 H33A 0.9700 . ?
C33 H33B 0.9700 . ?
C25 C26 1.371(12) . ?
C25 H25 0.9300 . ?
C31 C32 1.478(11) . ?
C31 H31A 0.9700 . ?
C31 H31B 0.9700 . ?
C56 H56A 0.9700 . ?
C56 H56B 0.9700 . ?
C38 H38 0.9300 . ?
C40 H40 0.9300 . ?
C51 C52 1.541(18) . ?
C51 H51A 0.9700 . ?
C51 H51B 0.9700 . ?
C45 C46 1.491(16) . ?
C45 H45A 0.9700 . ?
C45 H45B 0.9700 . ?
C47 C48 1.486(14) . ?
C47 H47A 0.9700 . ?
C47 H47B 0.9700 . ?
C34 H34A 0.9700 . ?
C34 H34B 0.9700 . ?
C49 H49A 0.9700 . ?
C49 H49B 0.9700 . ?
C48 H48A 0.9700 . ?
C48 H48B 0.9700 . ?
C43 C44 1.429(14) . ?
C43 H43A 0.9700 . ?
C43 H43B 0.9700 . ?
C55 C54 1.48(2) . ?
C55 H55A 0.9700 . ?
C55 H55B 0.9700 . ?
C32 H32A 0.9700 . ?
C32 H32B 0.9700 . ?
C46 H46A 0.9700 . ?
C46 H46B 0.9700 . ?
C53 C54 1.32(2) . ?
C53 C52 1.42(2) . ?
C53 H53A 0.9700 . ?
C53 H53B 0.9700 . ?
C52 H52A 0.9700 . ?
C52 H52B 0.9700 . ?
C44 H44A 0.9700 . ?
C44 H44B 0.9700 . ?
N1 C16 1.324(12) . ?
N1 C15 1.325(11) . ?
N1 C18 1.475(11) . ?
N2 C12 1.334(11) . ?
N2 C8 1.354(11) . ?
N2 C7 1.497(11) . ?
C1 C2 1.302(17) . ?
C1 C6 1.347(16) . ?
C1 H1 0.9300 . ?
C2 C3 1.402(15) . ?
C2 H2 0.9300 . ?
C3 C4 1.364(12) . ?
C3 H3 0.9300 . ?
C4 C5 1.359(14) . ?
C4 C7 1.510(12) . ?
C5 C6 1.361(15) . ?
C5 H5 0.9300 . ?
C6 H6 0.9300 . ?
C7 H7A 0.9700 . ?
C7 H7B 0.9700 . ?
C8 C9 1.340(12) . ?
C8 H8 0.9300 . ?
C9 C10 1.382(11) . ?
C9 H9 0.9300 . ?
C10 C11 1.352(11) . ?
C10 C13 1.469(12) . ?
C11 C12 1.373(12) . ?
C11 H11 0.9300 . ?
C12 H12 0.9300 . ?
C13 C14 1.370(12) . ?
C13 C17 1.376(12) . ?
C14 C15 1.369(12) . ?
C14 H14 0.9300 . ?
C15 H15 0.9300 . ?
C16 C17 1.353(13) . ?
C16 H16 0.9300 . ?
C17 H17 0.9300 . ?
C18 C19 1.500(13) . ?
C18 H18A 0.9700 . ?
C18 H18B 0.9700 . ?
C19 C24 1.351(13) . ?
C19 C20 1.378(15) . ?
C20 C21 1.375(15) . ?
C20 H20 0.9300 . ?
C21 C22 1.331(15) . ?
C21 H21 0.9300 . ?
C22 C23 1.342(16) . ?
C22 H22 0.9300 . ?
C23 C24 1.415(16) . ?
C23 H23 0.9300 . ?
C24 H24 0.9300 . ?
C54 H54A 0.9700 . ?
C54 H54B 0.9700 . ?
P2 F10 1.474(8) . ?
P2 F9 1.475(10) . ?
P2 F11 1.490(11) . ?
P2 F8 1.521(9) . ?
P2 F7 1.546(8) . ?
P2 F12 1.556(8) . ?
P1 F6 1.444(10) . ?
P1 F5 1.464(9) . ?
P1 F4 1.476(8) . ?
P1 F1 1.481(11) . ?
P1 F3 1.498(8) . ?
P1 F2 1.524(8) . ?

loop_
_geom_torsion_atom_site_label_1
_geom_torsion_atom_site_label_2
_geom_torsion_atom_site_label_3
_geom_torsion_atom_site_label_4
_geom_torsion
_geom_torsion_site_symmetry_1
_geom_torsion_site_symmetry_2
_geom_torsion_site_symmetry_3
_geom_torsion_site_symmetry_4
_geom_torsion_publ_flag
C43 O5 C41 C42 -159.8(9) . . . . ?
C43 O5 C41 C40 23.6(15) . . . . ?
C49 O10 C50 C51 -165.4(11) . . . . ?
C36 O4 C37 C42 0.0(12) . . . . ?
C36 O4 C37 C38 177.7(8) . . . . ?
C34 O3 C35 C36 -171.1(8) . . . . ?
C37 O4 C36 C35 -164.6(7) . . . . ?
O3 C35 C36 O4 78.2(9) . . . . ?
C31 O1 C28 C27 172.5(8) . . . . ?
C31 O1 C28 C29 -7.5(13) . . . . ?
C40 C41 C42 C37 0.5(15) . . . . ?
O5 C41 C42 C37 -176.3(8) . . . . ?
O4 C37 C42 C41 175.8(8) . . . . ?
C38 C37 C42 C41 -1.8(14) . . . . ?
O1 C28 C27 C26 -176.1(8) . . . . ?
C29 C28 C27 C26 4.0(14) . . . . ?
C25 C30 C29 C28 -2.0(15) . . . . ?
C49 C30 C29 C28 -177.2(9) . . . . ?
O1 C28 C29 C30 178.0(9) . . . . ?
C27 C28 C29 C30 -2.0(14) . . . . ?
C32 O2 C33 C34 -167.0(8) . . . . ?
C29 C30 C25 C26 3.9(15) . . . . ?
C49 C30 C25 C26 179.0(9) . . . . ?
C28 O1 C31 C32 -170.6(8) . . . . ?
C55 O9 C56 C39 -169.2(11) . . . . ?
C38 C39 C56 O9 -105.1(13) . . . . ?
C40 C39 C56 O9 72.7(13) . . . . ?
C40 C39 C38 C37 0.0(16) . . . . ?
C56 C39 C38 C37 177.7(9) . . . . ?
C42 C37 C38 C39 1.7(15) . . . . ?
O4 C37 C38 C39 -176.1(8) . . . . ?
C42 C41 C40 C39 1.1(16) . . . . ?
O5 C41 C40 C39 177.5(10) . . . . ?
C38 C39 C40 C41 -1.3(16) . . . . ?
C56 C39 C40 C41 -179.2(9) . . . . ?
O10 C50 C51 C52 64.7(16) . . . . ?
C44 O6 C45 C46 174.5(10) . . . . ?
C48 O8 C26 C25 2.0(15) . . . . ?
C48 O8 C26 C27 -176.8(9) . . . . ?
C30 C25 C26 O8 179.4(9) . . . . ?
C30 C25 C26 C27 -1.9(15) . . . . ?
C28 C27 C26 O8 176.8(8) . . . . ?
C28 C27 C26 C25 -2.0(15) . . . . ?
C46 O7 C47 C48 -103.2(13) . . . . ?
C35 O3 C34 C33 -172.6(8) . . . . ?
O2 C33 C34 O3 -57.4(11) . . . . ?
C50 O10 C49 C30 171.8(10) . . . . ?
C29 C30 C49 O10 90.2(11) . . . . ?
C25 C30 C49 O10 -85.2(12) . . . . ?
C26 O8 C48 C47 178.0(9) . . . . ?
O7 C47 C48 O8 -68.9(13) . . . . ?
C41 O5 C43 C44 -123.9(12) . . . . ?
C56 O9 C55 C54 -174.0(14) . . . . ?
C33 O2 C32 C31 -174.2(8) . . . . ?
O1 C31 C32 O2 71.6(10) . . . . ?
C47 O7 C46 C45 -157.2(11) . . . . ?
O6 C45 C46 O7 -72.0(15) . . . . ?
C54 C53 C52 C51 -172(2) . . . . ?
C50 C51 C52 C53 -88(2) . . . . ?
C45 O6 C44 C43 164.2(11) . . . . ?
O5 C43 C44 O6 68.0(14) . . . . ?
C6 C1 C2 C3 -2(2) . . . . ?
C1 C2 C3 C4 2.9(19) . . . . ?
C2 C3 C4 C5 -3.6(16) . . . . ?
C2 C3 C4 C7 177.7(10) . . . . ?
C3 C4 C5 C6 3.2(18) . . . . ?
C7 C4 C5 C6 -178.0(11) . . . . ?
C2 C1 C6 C5 1(2) . . . . ?
C4 C5 C6 C1 -2(2) . . . . ?
C12 N2 C7 C4 -118.5(10) . . . . ?
C8 N2 C7 C4 60.0(12) . . . . ?
C5 C4 C7 N2 65.2(13) . . . . ?
C3 C4 C7 N2 -116.1(10) . . . . ?
C12 N2 C8 C9 -0.4(14) . . . . ?
C7 N2 C8 C9 -179.0(9) . . . . ?
N2 C8 C9 C10 0.2(14) . . . . ?
C8 C9 C10 C11 -0.1(13) . . . . ?
C8 C9 C10 C13 178.9(8) . . . . ?
C9 C10 C11 C12 0.2(13) . . . . ?
C13 C10 C11 C12 -178.8(9) . . . . ?
C8 N2 C12 C11 0.5(14) . . . . ?
C7 N2 C12 C11 179.0(9) . . . . ?
C10 C11 C12 N2 -0.4(14) . . . . ?
C11 C10 C13 C14 -155.7(9) . . . . ?
C9 C10 C13 C14 25.2(13) . . . . ?
C11 C10 C13 C17 26.8(13) . . . . ?
C9 C10 C13 C17 -152.2(9) . . . . ?
C17 C13 C14 C15 0.5(14) . . . . ?
C10 C13 C14 C15 -177.1(8) . . . . ?
C16 N1 C15 C14 -3.5(15) . . . . ?
C18 N1 C15 C14 169.5(9) . . . . ?
C13 C14 C15 N1 1.0(15) . . . . ?
C15 N1 C16 C17 4.4(16) . . . . ?
C18 N1 C16 C17 -168.5(10) . . . . ?
N1 C16 C17 C13 -2.8(17) . . . . ?
C14 C13 C17 C16 0.3(14) . . . . ?
C10 C13 C17 C16 177.9(9) . . . . ?
C16 N1 C18 C19 85.2(12) . . . . ?
C15 N1 C18 C19 -87.6(12) . . . . ?
N1 C18 C19 C24 95.5(12) . . . . ?
N1 C18 C19 C20 -80.6(13) . . . . ?
C24 C19 C20 C21 -1.7(17) . . . . ?
C18 C19 C20 C21 174.5(11) . . . . ?
C19 C20 C21 C22 1(2) . . . . ?
C20 C21 C22 C23 -1(2) . . . . ?
C21 C22 C23 C24 2(2) . . . . ?
C20 C19 C24 C23 2.2(16) . . . . ?
C18 C19 C24 C23 -174.0(11) . . . . ?
C22 C23 C24 C19 -2.4(19) . . . . ?
C52 C53 C54 C55 135(2) . . . . ?
O9 C55 C54 C53 80(3) . . . . ?
